data_4310367
loop_
_publ_author_name
'K. Mukai'
'N. Senba'
'T. Hatanaka'
'H. Minakuchi'
'K. Ohara'
'M. Taniguchi'
'Y. Misaki'
'Y. Hosokoshi'
'K. Inoue'
'N. Azuma'

_publ_section_title
;
 Molecular Paramagnetic Semiconductor: Crystal Structures and Magnetic and
 Conducting Properties of the Ni(dmit)2 Salts of 6-Oxoverdazyl Radical
 Cations (dmit = 1,3-Dithiol-2-thione-4,5-dithiolate)
;
_journal_name_full 'Inorganic Chemistry'
_journal_page_first 566
_journal_page_last 576
_journal_paper_doi 10.1021/ic030068q
_journal_volume 43
_journal_year 2004
_chemical_formula_moiety C23H23N5O,0.5(H2O),I
_chemical_formula_sum 'C23 H24 I N5 O'
_chemical_formula_weight 521.37
_space_group_IT_number 14
_symmetry_cell_setting monoclinic
_symmetry_Int_Tables_number 14
_symmetry_space_group_name_Hall '-P 2yn'
_symmetry_space_group_name_H-M 'P 1 21/n 1'
_cell_angle_alpha 90
_cell_angle_beta 108.67(3)
_cell_angle_gamma 90
_cell_formula_units_Z 4
_cell_length_a 13.114(4)
_cell_length_b 11.332(3)
_cell_length_c 18.437(7)
_cell_measurement_reflns_used 25
_cell_measurement_temperature 298.2
_cell_measurement_theta_max 12.9
_cell_measurement_theta_min 12.2
_cell_volume 2595.7(15)
_computing_cell_refinement 'MSC/AFC Diffractometer Control'
_computing_data_collection 'MSC/AFC Diffractometer Control'
_computing_data_reduction 'teXsan Ver. 1.11'
_computing_publication_material 'teXsan Ver. 1.11'
_computing_structure_refinement 'teXsan Ver. 1.10'
_computing_structure_solution SIR92
_diffrn_measured_fraction_theta_full 0.9950
_diffrn_measured_fraction_theta_max 0.9950
_diffrn_measurement_device_type 'Rigaku AFC5R'
_diffrn_measurement_method \w-2\q
_diffrn_radiation_type 'Mo K\a'
_diffrn_radiation_wavelength 0.7107
_diffrn_reflns_av_R_equivalents 0.052
_diffrn_reflns_limit_h_max 17
_diffrn_reflns_limit_h_min 0
_diffrn_reflns_limit_k_max 14
_diffrn_reflns_limit_k_min 0
_diffrn_reflns_limit_l_max 22
_diffrn_reflns_limit_l_min -23
_diffrn_reflns_number 6504
_diffrn_reflns_theta_full 27.51
_diffrn_reflns_theta_max 27.51
_diffrn_standards_decay_% 0.63
_diffrn_standards_interval_count 150
_diffrn_standards_number 3
_exptl_absorpt_coefficient_mu 1.257
_exptl_absorpt_correction_T_max 0.849
_exptl_absorpt_correction_T_min 0.714
_exptl_absorpt_correction_type psi-scan
_exptl_absorpt_process_details '(North, Phillips & Mathews, 1968)'
_exptl_crystal_colour red
_exptl_crystal_density_diffrn 1.334
_exptl_crystal_density_method 'not measured'
_exptl_crystal_description prismatic
_exptl_crystal_size_max 0.430
_exptl_crystal_size_mid 0.230
_exptl_crystal_size_min 0.130
_refine_diff_density_max 1.44
_refine_diff_density_min -0.93
_refine_ls_extinction_method none
_refine_ls_goodness_of_fit_ref 1.148
_refine_ls_hydrogen_treatment noref
_refine_ls_number_parameters 280
_refine_ls_number_reflns 4908
_refine_ls_R_factor_gt 0.0688
_refine_ls_shift/su_max 0.0023
_refine_ls_structure_factor_coef Fsqd
_refine_ls_weighting_details 'w = 1/[\s^2^(Fo^2^) + (0.10500(Max(Fo^2^,0) + 2Fc^2^)/3)^2^]'
_refine_ls_weighting_scheme calc
_refine_ls_wR_factor_ref 0.2122
_reflns_number_gt 3206
_reflns_number_total 5970
_reflns_threshold_expression F^2^>2.0\s(F^2^)
_cod_data_source_file ic030068q_s4.cif
_cod_data_source_block '[p-MeDaDpOV]I'
_cod_original_formula_sum 'C23 H24 I N5 O '
_cod_database_code 4310367

loop_
_symmetry_equiv_pos_as_xyz
x,y,z
1/2-x,1/2+y,1/2-z
-x,-y,-z
1/2+x,1/2-y,1/2+z

loop_
_atom_site_label
_atom_site_type_symbol
_atom_site_fract_x
_atom_site_fract_y
_atom_site_fract_z
_atom_site_U_iso_or_equiv
_atom_site_adp_type
_atom_site_occupancy
_atom_site_calc_flag
_atom_site_refinement_flags
_atom_site_disorder_assembly
_atom_site_disorder_group
I I 0.42520(4) 0.17428(5) 0.37051(3) 0.0532(1) Uani 1.00 d . . .
O(1) O 0.1501(5) 0.0135(5) 0.5071(3) 0.053(2) Uani 1.00 d . . .
O(2) O 0.498(2) 0.057(3) 1.0222(9) 0.30(2) Uani 0.50 d P . .
N(1) N 0.2467(5) 0.1844(5) 0.5420(4) 0.043(2) Uani 1.00 d . . .
N(2) N 0.2754(5) 0.2954(5) 0.5258(4) 0.046(2) Uani 1.00 d . . .
N(3) N 0.1617(5) 0.2667(5) 0.3953(4) 0.043(2) Uani 1.00 d . . .
N(4) N 0.1356(5) 0.1566(5) 0.4166(4) 0.042(2) Uani 1.00 d . . .
N(5) N 0.3401(5) 0.7977(5) 0.3845(3) 0.037(1) Uani 1.00 d . . .
C(1) C 0.2315(5) 0.3265(6) 0.4525(4) 0.038(2) Uani 1.00 d . . .
C(2) C 0.1747(6) 0.1105(7) 0.4903(5) 0.045(2) Uani 1.00 d . . .
C(3) C 0.2913(6) 0.1538(7) 0.6216(5) 0.049(2) Uani 1.00 d . . .
C(4) C 0.3324(8) 0.0399(9) 0.6428(6) 0.064(3) Uani 1.00 d . . .
C(5) C 0.3803(9) 0.016(1) 0.7199(7) 0.085(3) Uani 1.00 d . . .
C(6) C 0.3870(9) 0.103(1) 0.7766(7) 0.090(4) Uani 1.00 d . . .
C(7) C 0.347(1) 0.215(1) 0.7521(6) 0.088(3) Uani 1.00 d . . .
C(8) C 0.3000(7) 0.2406(8) 0.6762(5) 0.060(2) Uani 1.00 d . . .
C(9) C 0.2614(6) 0.4450(6) 0.4329(4) 0.038(2) Uani 1.00 d . . .
C(10) C 0.3439(6) 0.5088(7) 0.4856(5) 0.051(2) Uani 1.00 d . . .
C(11) C 0.3704(6) 0.6208(7) 0.4682(5) 0.050(2) Uani 1.00 d . . .
C(12) C 0.3142(5) 0.6727(6) 0.3996(4) 0.034(2) Uani 1.00 d . . .
C(13) C 0.2310(6) 0.6126(6) 0.3458(4) 0.039(2) Uani 1.00 d . . .
C(14) C 0.2059(6) 0.5000(6) 0.3640(4) 0.039(2) Uani 1.00 d . . .
C(15) C 0.3142(8) 0.8780(7) 0.4428(5) 0.052(2) Uani 1.00 d . . .
C(16) C 0.2761(8) 0.8411(7) 0.3064(5) 0.060(2) Uani 1.00 d . . .
C(17) C 0.4580(7) 0.8088(7) 0.3950(6) 0.060(2) Uani 1.00 d . . .
C(18) C 0.0690(6) 0.0861(6) 0.3530(5) 0.043(2) Uani 1.00 d . . .
C(19) C 0.0978(6) 0.0804(7) 0.2884(5) 0.049(2) Uani 1.00 d . . .
C(20) C 0.0361(7) 0.0119(8) 0.2268(5) 0.057(2) Uani 1.00 d . . .
C(21) C -0.0470(8) -0.0498(8) 0.2319(6) 0.066(3) Uani 1.00 d . . .
C(22) C -0.0781(7) -0.0423(8) 0.2960(6) 0.065(3) Uani 1.00 d . . .
C(23) C -0.0187(7) 0.0254(8) 0.3587(6) 0.057(3) Uani 1.00 d . . .
H(1) H 0.3274 -0.0192 0.6053 0.0770 Uiso 1.00 calc . . .
H(2) H 0.4094 -0.0601 0.7352 0.1016 Uiso 1.00 calc . . .
H(3) H 0.4175 0.0854 0.8295 0.1084 Uiso 1.00 calc . . .
H(4) H 0.3533 0.2753 0.7890 0.1056 Uiso 1.00 calc . . .
H(5) H 0.2731 0.3176 0.6609 0.0723 Uiso 1.00 calc . . .
H(6) H 0.3820 0.4746 0.5337 0.0618 Uiso 1.00 calc . . .
H(7) H 0.4278 0.6623 0.5038 0.0602 Uiso 1.00 calc . . .
H(8) H 0.1927 0.6478 0.2980 0.0467 Uiso 1.00 calc . . .
H(9) H 0.1487 0.4587 0.3281 0.0473 Uiso 1.00 calc . . .
H(10) H 0.3572 0.8560 0.4930 0.0627 Uiso 1.00 calc . . .
H(11) H 0.3291 0.9576 0.4335 0.0627 Uiso 1.00 calc . . .
H(12) H 0.2403 0.8703 0.4382 0.0627 Uiso 1.00 calc . . .
H(13) H 0.2016 0.8395 0.3011 0.0721 Uiso 1.00 calc . . .
H(14) H 0.2891 0.7915 0.2687 0.0721 Uiso 1.00 calc . . .
H(15) H 0.2970 0.9196 0.2999 0.0721 Uiso 1.00 calc . . .
H(16) H 0.4757 0.7594 0.3592 0.0716 Uiso 1.00 calc . . .
H(17) H 0.4743 0.8884 0.3870 0.0716 Uiso 1.00 calc . . .
H(18) H 0.4985 0.7854 0.4455 0.0716 Uiso 1.00 calc . . .
H(19) H 0.1589 0.1223 0.2852 0.0584 Uiso 1.00 calc . . .
H(20) H 0.0541 0.0097 0.1808 0.0684 Uiso 1.00 calc . . .
H(21) H -0.0854 -0.0997 0.1908 0.0787 Uiso 1.00 calc . . .
H(22) H -0.1404 -0.0833 0.2978 0.0782 Uiso 1.00 calc . . .
H(23) H -0.0385 0.0293 0.4039 0.0679 Uiso 1.00 calc . . .
H(24) H 0.4831 0.0052 0.9809 0.0870 Uiso 0.50 calc P . .
H(25) H 0.4640 0.1212 1.0064 0.0870 Uiso 0.50 calc P . .

loop_
_atom_site_aniso_label
_atom_site_aniso_U_11
_atom_site_aniso_U_22
_atom_site_aniso_U_33
_atom_site_aniso_U_12
_atom_site_aniso_U_13
_atom_site_aniso_U_23
I 0.0567(3) 0.0452(3) 0.0446(3) -0.0052(3) -0.0022(2) 0.0000(3)
O(1) 0.066(4) 0.040(3) 0.053(3) -0.007(3) 0.018(3) 0.009(2)
O(2) 0.14(2) 0.74(8) 0.04(1) -0.26(3) 0.04(1) -0.04(2)
N(1) 0.048(3) 0.036(3) 0.046(3) -0.002(3) 0.015(3) 0.006(2)
N(2) 0.053(4) 0.036(3) 0.048(3) -0.005(3) 0.014(3) 0.004(3)
N(3) 0.051(4) 0.025(3) 0.049(4) -0.006(2) 0.008(3) 0.010(2)
N(4) 0.047(3) 0.025(3) 0.051(3) -0.004(2) 0.014(3) 0.006(2)
N(5) 0.042(3) 0.025(3) 0.041(3) -0.004(2) 0.009(2) 0.000(2)
C(1) 0.037(3) 0.028(3) 0.050(3) 0.001(3) 0.013(3) 0.007(3)
C(2) 0.045(4) 0.038(3) 0.052(3) -0.002(3) 0.018(3) 0.004(3)
C(3) 0.035(4) 0.062(4) 0.050(3) -0.008(3) 0.013(3) 0.012(3)
C(4) 0.071(6) 0.061(5) 0.062(5) 0.007(4) 0.024(4) 0.011(4)
C(5) 0.077(7) 0.097(8) 0.072(5) 0.010(6) 0.012(5) 0.041(5)
C(6) 0.081(8) 0.112(8) 0.067(7) -0.022(7) 0.008(6) 0.022(5)
C(7) 0.107(9) 0.101(7) 0.051(4) -0.026(7) 0.018(5) -0.009(5)
C(8) 0.059(5) 0.055(5) 0.059(4) -0.013(4) 0.007(4) 0.005(3)
C(9) 0.044(4) 0.026(3) 0.045(4) -0.005(3) 0.014(3) 0.001(2)
C(10) 0.060(5) 0.034(4) 0.045(4) -0.010(3) -0.006(3) 0.009(3)
C(11) 0.055(5) 0.031(3) 0.047(4) -0.011(3) -0.008(3) 0.008(3)
C(12) 0.038(3) 0.024(3) 0.040(3) -0.002(3) 0.013(2) 0.001(2)
C(13) 0.048(4) 0.033(3) 0.029(3) -0.002(3) 0.002(3) -0.002(3)
C(14) 0.043(4) 0.037(3) 0.035(3) -0.010(3) 0.009(3) -0.004(3)
C(15) 0.085(6) 0.028(4) 0.044(5) 0.006(4) 0.021(4) -0.006(3)
C(16) 0.088(7) 0.038(5) 0.041(4) -0.008(4) 0.001(4) 0.004(3)
C(17) 0.046(3) 0.048(5) 0.088(7) -0.003(4) 0.025(4) 0.016(5)
C(18) 0.047(4) 0.028(3) 0.050(4) -0.005(3) 0.011(3) 0.003(3)
C(19) 0.042(4) 0.049(5) 0.055(4) -0.007(3) 0.016(3) 0.006(3)
C(20) 0.061(5) 0.051(5) 0.058(5) -0.005(4) 0.017(4) -0.004(4)
C(21) 0.063(5) 0.055(5) 0.072(6) -0.023(4) 0.011(4) -0.017(5)
C(22) 0.059(5) 0.055(5) 0.086(6) -0.025(4) 0.030(5) -0.006(5)
C(23) 0.043(4) 0.058(5) 0.073(6) -0.011(3) 0.025(4) 0.004(4)

loop_
_atom_type_symbol
_atom_type_description
_atom_type_scat_dispersion_real
_atom_type_scat_dispersion_imag
_atom_type_scat_source
C C 0.003 0.002
;International Tables for Crystallography
(1992, Vol. C, Tables 4.2.6.8 and 6.1.1.1)
;
H H 0.000 0.000
;International Tables for Crystallography
(1992, Vol. C, Table 6.1.1.2)
;
N N 0.006 0.003
;International Tables for Crystallography
(1992, Vol. C, Tables 4.2.6.8 and 6.1.1.1)
;
O O 0.011 0.006
;International Tables for Crystallography
(1992, Vol. C, Tables 4.2.6.8 and 6.1.1.1)
;
I I -0.474 1.812
;International Tables for Crystallography
(1992, Vol. C, Tables 4.2.6.8 and 6.1.1.1)
;

loop_
_geom_angle_atom_site_label_1
_geom_angle_atom_site_label_2
_geom_angle_atom_site_label_3
_geom_angle
_geom_angle_site_symmetry_1
_geom_angle_site_symmetry_2
_geom_angle_site_symmetry_3
_geom_angle_publ_flag
O(2) O(2) H(24) 21.6 3_657 . . no
O(2) O(2) H(24) 27.0 3_657 . 3_657 no
O(2) O(2) H(25) 129.6 3_657 . . no
H(24) O(2) H(24) 48.6 . . 3_657 no
H(24) O(2) H(25) 108.0 . . . no
H(24) O(2) H(25) 156.6 3_657 . . no
N(2) N(1) C(2) 125.2(7) . . . yes
N(2) N(1) C(3) 113.2(7) . . . yes
C(2) N(1) C(3) 121.4(7) . . . yes
N(1) N(2) C(1) 113.7(7) . . . yes
N(4) N(3) C(1) 113.7(6) . . . yes
N(3) N(4) C(2) 124.6(7) . . . yes
N(3) N(4) C(18) 113.9(6) . . . yes
C(2) N(4) C(18) 121.3(6) . . . yes
C(12) N(5) C(15) 108.5(6) . . . yes
C(12) N(5) C(16) 113.3(6) . . . yes
C(12) N(5) C(17) 109.8(6) . . . yes
C(15) N(5) C(16) 107.4(6) . . . yes
C(15) N(5) C(17) 108.2(7) . . . yes
C(16) N(5) C(17) 109.5(7) . . . yes
N(2) C(1) N(3) 128.9(7) . . . yes
N(2) C(1) C(9) 115.2(7) . . . yes
N(3) C(1) C(9) 115.8(7) . . . yes
O(1) C(2) N(1) 123.3(8) . . . yes
O(1) C(2) N(4) 123.0(8) . . . yes
N(1) C(2) N(4) 113.7(7) . . . yes
N(1) C(3) C(4) 120.1(9) . . . yes
N(1) C(3) C(8) 118.8(8) . . . yes
C(4) C(3) C(8) 120.9(9) . . . yes
C(3) C(4) C(5) 118(1) . . . yes
C(3) C(4) H(1) 120.9 . . . no
C(5) C(4) H(1) 120.9 . . . no
C(4) C(5) C(6) 121(1) . . . yes
C(4) C(5) H(2) 119.3 . . . no
C(6) C(5) H(2) 119.3 . . . no
C(5) C(6) C(7) 117(1) . . . yes
C(5) C(6) H(3) 121.1 . . . no
C(7) C(6) H(3) 121.1 . . . no
C(6) C(7) C(8) 121(1) . . . yes
C(6) C(7) H(4) 119.1 . . . no
C(8) C(7) H(4) 119.1 . . . no
C(3) C(8) C(7) 119(1) . . . yes
C(3) C(8) H(5) 120.1 . . . no
C(7) C(8) H(5) 120.1 . . . no
C(1) C(9) C(10) 120.4(7) . . . yes
C(1) C(9) C(14) 121.9(7) . . . yes
C(10) C(9) C(14) 117.6(7) . . . yes
C(9) C(10) C(11) 120.6(7) . . . yes
C(9) C(10) H(6) 119.7 . . . no
C(11) C(10) H(6) 119.7 . . . no
C(10) C(11) C(12) 120.4(7) . . . yes
C(10) C(11) H(7) 119.8 . . . no
C(12) C(11) H(7) 119.8 . . . no
N(5) C(12) C(11) 119.1(6) . . . yes
N(5) C(12) C(13) 120.0(7) . . . yes
C(11) C(12) C(13) 120.8(7) . . . yes
C(12) C(13) C(14) 118.0(7) . . . yes
C(12) C(13) H(8) 121.0 . . . no
C(14) C(13) H(8) 121.0 . . . no
C(9) C(14) C(13) 122.5(7) . . . yes
C(9) C(14) H(9) 118.7 . . . no
C(13) C(14) H(9) 118.7 . . . no
N(5) C(15) H(10) 109.5 . . . no
N(5) C(15) H(11) 109.5 . . . no
N(5) C(15) H(12) 109.5 . . . no
H(10) C(15) H(11) 109.5 . . . no
H(10) C(15) H(12) 109.5 . . . no
H(11) C(15) H(12) 109.5 . . . no
N(5) C(16) H(13) 109.5 . . . no
N(5) C(16) H(14) 109.5 . . . no
N(5) C(16) H(15) 109.5 . . . no
H(13) C(16) H(14) 109.5 . . . no
H(13) C(16) H(15) 109.5 . . . no
H(14) C(16) H(15) 109.5 . . . no
N(5) C(17) H(16) 109.5 . . . no
N(5) C(17) H(17) 109.5 . . . no
N(5) C(17) H(18) 109.5 . . . no
H(16) C(17) H(17) 109.5 . . . no
H(16) C(17) H(18) 109.5 . . . no
H(17) C(17) H(18) 109.5 . . . no
N(4) C(18) C(19) 117.9(7) . . . yes
N(4) C(18) C(23) 121.0(8) . . . yes
C(19) C(18) C(23) 121.1(8) . . . yes
C(18) C(19) C(20) 119.1(8) . . . yes
C(18) C(19) H(19) 120.5 . . . no
C(20) C(19) H(19) 120.5 . . . no
C(19) C(20) C(21) 120.7(9) . . . yes
C(19) C(20) H(20) 119.7 . . . no
C(21) C(20) H(20) 119.7 . . . no
C(20) C(21) C(22) 120.5(9) . . . yes
C(20) C(21) H(21) 119.8 . . . no
C(22) C(21) H(21) 119.8 . . . no
C(21) C(22) C(23) 120.5(8) . . . yes
C(21) C(22) H(22) 119.8 . . . no
C(23) C(22) H(22) 119.8 . . . no
C(18) C(23) C(22) 118.0(9) . . . yes
C(18) C(23) H(23) 121.0 . . . no
C(22) C(23) H(23) 121.0 . . . no
O(2) H(24) O(2) 131.4 . . 3_657 no
O(2) H(24) H(24) 52.6 . . 3_657 no
O(2) H(24) H(24) 78.8 3_657 . 3_657 no

loop_
_geom_bond_atom_site_label_1
_geom_bond_atom_site_label_2
_geom_bond_distance
_geom_bond_site_symmetry_1
_geom_bond_site_symmetry_2
_geom_bond_publ_flag
O(1) C(2) 1.214(10) . . yes
O(2) O(2) 1.53(6) . 3_657 yes
O(2) H(24) 0.929 . . no
O(2) H(24) 0.752 . 3_657 no
O(2) H(25) 0.856 . . no
N(1) N(2) 1.373(9) . . yes
N(1) C(2) 1.39(1) . . yes
N(1) C(3) 1.44(1) . . yes
N(2) C(1) 1.34(1) . . yes
N(3) N(4) 1.383(8) . . yes
N(3) C(1) 1.339(10) . . yes
N(4) C(2) 1.39(1) . . yes
N(4) C(18) 1.46(1) . . yes
N(5) C(12) 1.504(9) . . yes
N(5) C(15) 1.53(1) . . yes
N(5) C(16) 1.50(1) . . yes
N(5) C(17) 1.50(1) . . yes
C(1) C(9) 1.477(10) . . yes
C(3) C(4) 1.41(1) . . yes
C(3) C(8) 1.38(1) . . yes
C(4) C(5) 1.38(2) . . yes
C(4) H(1) 0.950 . . no
C(5) C(6) 1.42(2) . . yes
C(5) H(2) 0.950 . . no
C(6) C(7) 1.39(2) . . yes
C(6) H(3) 0.950 . . no
C(7) C(8) 1.37(1) . . yes
C(7) H(4) 0.950 . . no
C(8) H(5) 0.950 . . no
C(9) C(10) 1.40(1) . . yes
C(9) C(14) 1.39(1) . . yes
C(10) C(11) 1.38(1) . . yes
C(10) H(6) 0.950 . . no
C(11) C(12) 1.38(1) . . yes
C(11) H(7) 0.950 . . no
C(12) C(13) 1.395(10) . . yes
C(13) C(14) 1.39(1) . . yes
C(13) H(8) 0.950 . . no
C(14) H(9) 0.950 . . no
C(15) H(10) 0.950 . . no
C(15) H(11) 0.950 . . no
C(15) H(12) 0.950 . . no
C(16) H(13) 0.950 . . no
C(16) H(14) 0.950 . . no
C(16) H(15) 0.950 . . no
C(17) H(16) 0.950 . . no
C(17) H(17) 0.950 . . no
C(17) H(18) 0.950 . . no
C(18) C(19) 1.36(1) . . yes
C(18) C(23) 1.37(1) . . yes
C(19) C(20) 1.40(1) . . yes
C(19) H(19) 0.950 . . no
C(20) C(21) 1.32(1) . . yes
C(20) H(20) 0.950 . . no
C(21) C(22) 1.37(1) . . yes
C(21) H(21) 0.950 . . no
C(22) C(23) 1.40(1) . . yes
C(22) H(22) 0.950 . . no
C(23) H(23) 0.950 . . no
H(24) H(24) 0.710 . 3_657 no

loop_
_geom_contact_atom_site_label_1
_geom_contact_atom_site_label_2
_geom_contact_distance
_geom_contact_site_symmetry_1
_geom_contact_site_symmetry_2
_geom_contact_publ_flag
O(1) C(15) 3.17(1) . 1_545 ?
O(1) C(23) 3.47(1) . 3_556 ?
N(2) C(17) 3.53(1) . 3_666 ?
C(2) C(15) 3.48(1) . 1_545 ?
C(3) C(17) 3.43(1) . 3_666 ?
C(4) C(17) 3.49(1) . 3_666 ?
C(16) C(19) 3.53(1) . 1_565 ?
C(16) C(20) 3.58(1) . 1_565 ?
O(1) N(2) 3.558(9) . . ?
O(1) N(3) 3.564(8) . . ?
N(1) N(3) 2.739(9) . . ?
N(2) N(4) 2.744(10) . . ?

loop_
_geom_torsion_atom_site_label_1
_geom_torsion_atom_site_label_2
_geom_torsion_atom_site_label_3
_geom_torsion_atom_site_label_4
_geom_torsion
_geom_torsion_site_symmetry_1
_geom_torsion_site_symmetry_2
_geom_torsion_site_symmetry_3
_geom_torsion_site_symmetry_4
_geom_torsion_publ_flag
O(1) C(2) N(1) N(2) -178.9(8) . . . . yes
O(1) C(2) N(1) C(3) -4(1) . . . . yes
O(1) C(2) N(4) N(3) 180.0(8) . . . . yes
O(1) C(2) N(4) C(18) -5(1) . . . . yes
O(2) O(2) H(24) H(24) 0.0 . 3_657 . 3_657 no
O(2) O(2) H(24) H(24) 0.0 . 3_657 3_657 . no
O(2) H(24) O(2) H(24) 0.0 . . 3_657 3_657 no
O(2) H(24) O(2) H(25) 1.9 . . 3_657 3_657 no
O(2) H(24) H(24) O(2) 180.0 . . 3_657 3_657 no
O(2) H(24) O(2) H(24) 0.0 . 3_657 3_657 . no
O(2) H(24) O(2) H(25) -179.2 . 3_657 3_657 3_657 no
O(2) H(24) H(24) O(2) -180.0 . 3_657 . 3_657 no
N(1) N(2) C(1) N(3) 2(1) . . . . yes
N(1) N(2) C(1) C(9) -179.5(6) . . . . yes
N(1) C(2) N(4) N(3) -1(1) . . . . yes
N(1) C(2) N(4) C(18) 172.9(7) . . . . yes
N(1) C(3) C(4) C(5) 176.2(9) . . . . yes
N(1) C(3) C(4) H(1) -3.8 . . . . no
N(1) C(3) C(8) C(7) -176.5(9) . . . . yes
N(1) C(3) C(8) H(5) 3.5 . . . . no
N(2) N(1) C(2) N(4) 2(1) . . . . yes
N(2) N(1) C(3) C(4) -138.7(8) . . . . yes
N(2) N(1) C(3) C(8) 36(1) . . . . yes
N(2) C(1) N(3) N(4) -1(1) . . . . yes
N(2) C(1) C(9) C(10) 10(1) . . . . yes
N(2) C(1) C(9) C(14) -166.3(8) . . . . yes
N(3) N(4) C(18) C(19) 46(1) . . . . yes
N(3) N(4) C(18) C(23) -135.0(8) . . . . yes
N(3) C(1) C(9) C(10) -171.7(8) . . . . yes
N(3) C(1) C(9) C(14) 11(1) . . . . yes
N(4) N(3) C(1) C(9) -179.5(7) . . . . yes
N(4) C(2) N(1) C(3) 176.9(7) . . . . yes
N(4) C(18) C(19) C(20) 179.1(8) . . . . yes
N(4) C(18) C(19) H(19) -0.9 . . . . no
N(4) C(18) C(23) C(22) -178.9(8) . . . . yes
N(4) C(18) C(23) H(23) 1.1 . . . . no
N(5) C(12) C(11) C(10) 176.0(8) . . . . yes
N(5) C(12) C(11) H(7) -4.0 . . . . no
N(5) C(12) C(13) C(14) -176.3(7) . . . . yes
N(5) C(12) C(13) H(8) 3.7 . . . . no
C(1) N(2) N(1) C(2) -3(1) . . . . yes
C(1) N(2) N(1) C(3) -177.8(7) . . . . yes
C(1) N(3) N(4) C(2) 1(1) . . . . yes
C(1) N(3) N(4) C(18) -173.7(7) . . . . yes
C(1) C(9) C(10) C(11) -178.4(8) . . . . yes
C(1) C(9) C(10) H(6) 1.6 . . . . no
C(1) C(9) C(14) C(13) 178.1(8) . . . . yes
C(1) C(9) C(14) H(9) -1.9 . . . . no
C(2) N(1) C(3) C(4) 46(1) . . . . yes
C(2) N(1) C(3) C(8) -138.1(8) . . . . yes
C(2) N(4) C(18) C(19) -128.9(8) . . . . yes
C(2) N(4) C(18) C(23) 49(1) . . . . yes
C(3) C(4) C(5) C(6) 0(1) . . . . yes
C(3) C(4) C(5) H(2) -179.2 . . . . no
C(3) C(8) C(7) C(6) 0(1) . . . . yes
C(3) C(8) C(7) H(4) 179.6 . . . . no
C(4) C(3) C(8) C(7) -1(1) . . . . yes
C(4) C(3) C(8) H(5) 178.7 . . . . no
C(4) C(5) C(6) C(7) -2(1) . . . . yes
C(4) C(5) C(6) H(3) 177.6 . . . . no
C(5) C(4) C(3) C(8) 1(1) . . . . yes
C(5) C(6) C(7) C(8) 2(1) . . . . yes
C(5) C(6) C(7) H(4) -177.8 . . . . no
C(6) C(5) C(4) H(1) -179.2 . . . . no
C(6) C(7) C(8) H(5) 179.6 . . . . no
C(7) C(6) C(5) H(2) 177.6 . . . . no
C(8) C(3) C(4) H(1) -179.0 . . . . no
C(8) C(7) C(6) H(3) -177.8 . . . . no
C(9) C(10) C(11) C(12) 1(1) . . . . yes
C(9) C(10) C(11) H(7) -178.3 . . . . no
C(9) C(14) C(13) C(12) 0(1) . . . . yes
C(9) C(14) C(13) H(8) 179.0 . . . . no
C(10) C(9) C(14) C(13) 1(1) . . . . yes
C(10) C(9) C(14) H(9) -178.7 . . . . no
C(10) C(11) C(12) C(13) -1(1) . . . . yes
C(11) C(10) C(9) C(14) -1(1) . . . . yes
C(11) C(12) N(5) C(15) -63.3(9) . . . . yes
C(11) C(12) N(5) C(16) 177.5(8) . . . . yes
C(11) C(12) N(5) C(17) 54.7(10) . . . . yes
C(11) C(12) C(13) C(14) 0(1) . . . . yes
C(11) C(12) C(13) H(8) -179.1 . . . . no
C(12) N(5) C(15) H(10) 60.9 . . . . no
C(12) N(5) C(15) H(11) -179.1 . . . . no
C(12) N(5) C(15) H(12) -59.1 . . . . no
C(12) N(5) C(16) H(13) 61.3 . . . . no
C(12) N(5) C(16) H(14) -58.7 . . . . no
C(12) N(5) C(16) H(15) -178.7 . . . . no
C(12) N(5) C(17) H(16) 61.8 . . . . no
C(12) N(5) C(17) H(17) -178.2 . . . . no
C(12) N(5) C(17) H(18) -58.2 . . . . no
C(12) C(11) C(10) H(6) -178.3 . . . . no
C(12) C(13) C(14) H(9) 179.0 . . . . no
C(13) C(12) N(5) C(15) 114.0(8) . . . . yes
C(13) C(12) N(5) C(16) -5(1) . . . . yes
C(13) C(12) N(5) C(17) -128.0(8) . . . . yes
C(13) C(12) C(11) H(7) 178.7 . . . . no
C(14) C(9) C(10) H(6) 178.3 . . . . no
C(15) N(5) C(16) H(13) -58.5 . . . . no
C(15) N(5) C(16) H(14) -178.5 . . . . no
C(15) N(5) C(16) H(15) 61.5 . . . . no
C(15) N(5) C(17) H(16) -180.0 . . . . no
C(15) N(5) C(17) H(17) -60.0 . . . . no
C(15) N(5) C(17) H(18) 60.0 . . . . no
C(16) N(5) C(15) H(10) -176.2 . . . . no
C(16) N(5) C(15) H(11) -56.2 . . . . no
C(16) N(5) C(15) H(12) 63.8 . . . . no
C(16) N(5) C(17) H(16) -63.2 . . . . no
C(16) N(5) C(17) H(17) 56.8 . . . . no
C(16) N(5) C(17) H(18) 176.8 . . . . no
C(17) N(5) C(15) H(10) -58.1 . . . . no
C(17) N(5) C(15) H(11) 61.9 . . . . no
C(17) N(5) C(15) H(12) -178.1 . . . . no
C(17) N(5) C(16) H(13) -175.8 . . . . no
C(17) N(5) C(16) H(14) 64.2 . . . . no
C(17) N(5) C(16) H(15) -55.8 . . . . no
C(18) C(19) C(20) C(21) -2(1) . . . . yes
C(18) C(19) C(20) H(20) 177.7 . . . . no
C(18) C(23) C(22) C(21) 1(1) . . . . yes
C(18) C(23) C(22) H(22) -178.2 . . . . no
C(19) C(18) C(23) C(22) 0(1) . . . . yes
C(19) C(18) C(23) H(23) 179.8 . . . . no
C(19) C(20) C(21) C(22) 3(1) . . . . yes
C(19) C(20) C(21) H(21) -176.1 . . . . no
C(20) C(19) C(18) C(23) 0(1) . . . . yes
C(20) C(21) C(22) C(23) -3(1) . . . . yes
C(20) C(21) C(22) H(22) 176.3 . . . . no
C(21) C(20) C(19) H(19) 177.7 . . . . no
C(21) C(22) C(23) H(23) -178.2 . . . . no
C(22) C(21) C(20) H(20) -176.1 . . . . no
C(23) C(18) C(19) H(19) -179.6 . . . . no
C(23) C(22) C(21) H(21) 176.3 . . . . no
H(1) C(4) C(5) H(2) 0.8 . . . . no
H(2) C(5) C(6) H(3) -2.4 . . . . no
H(3) C(6) C(7) H(4) 2.2 . . . . no
H(4) C(7) C(8) H(5) -0.4 . . . . no
H(6) C(10) C(11) H(7) 1.7 . . . . no
H(8) C(13) C(14) H(9) -1.0 . . . . no
H(19) C(19) C(20) H(20) -2.3 . . . . no
H(20) C(20) C(21) H(21) 3.9 . . . . no
H(21) C(21) C(22) H(22) -3.7 . . . . no
H(22) C(22) C(23) H(23) 1.8 . . . . no
H(24) O(2) O(2) H(24) 180.0 . . 3_657 3_657 no
H(24) O(2) O(2) H(25) -179.0 . . 3_657 3_657 no
H(24) O(2) H(24) O(2) 0.0 . . 3_657 3_657 no
H(24) O(2) O(2) H(24) 180.0 . 3_657 . 3_657 no
H(24) O(2) O(2) H(25) -1.0 . 3_657 . . no
H(24) O(2) H(24) O(2) 0.0 . 3_657 3_657 . no
H(24) H(24) O(2) H(25) -1.9 . 3_657 . . no
H(24) H(24) O(2) H(25) -179.2 . 3_657 3_657 3_657 no
H(25) O(2) O(2) H(25) -180.0 . . 3_657 3_657 no
H(25) O(2) O(2) H(25) -180.0 . . 3_657 3_657 no
